data_4116885
loop_
_publ_author_name
'Raymond C. Jagessar'
'Maoyu Shang'
'W. Robert Scheidt'
'Dennis H. Burns'

_publ_section_title
;
 Neutral Ligands for Selective Chloride Anion Complexation:
 (\a,\a,\a,\a)-5,10,15,20-Tetrakis(2-(arylurea)phenyl)porphyrins
;
_journal_name_full 'Journal of the American Chemical Society'
_journal_page_first 11684
_journal_page_last 11692
_journal_paper_doi 10.1021/ja982052i
_journal_volume 120
_journal_year 1998
_chemical_formula_sum 'C82 H78 Cl4 N12 O9 S5 Zn'
_chemical_formula_weight 1743.03
_chemical_name_systematic
;
 Zn(Cl-por).5DMSO
;
_space_group_IT_number 2
_symmetry_cell_setting triclinic
_symmetry_space_group_name_Hall '-P 1'
_symmetry_space_group_name_H-M 'P -1'
_atom_sites_solution_hydrogens geom
_atom_sites_solution_primary direct
_atom_sites_solution_secondary difmap
_audit_creation_method SHELXL
_cell_angle_alpha 88.536(11)
_cell_angle_beta 80.782(11)
_cell_angle_gamma 77.716(11)
_cell_formula_units_Z 2
_cell_length_a 13.442(3)
_cell_length_b 14.688(2)
_cell_length_c 21.738(7)
_cell_measurement_reflns_used 250
_cell_measurement_temperature 130(2)
_cell_measurement_theta_max 0
_cell_measurement_theta_min 0
_cell_volume 4139.3(17)
_computing_cell_refinement MADNES
_computing_data_collection MADNES
_computing_data_reduction 'MADNES (Messerschmitt & Pfugrath, 1987)'
_computing_molecular_graphics 'ORTEPIII (Burnett & Johnson, 1996)'
_computing_publication_material 'SHELXTL_V5 (Siemens, 1994)'
_computing_structure_refinement 'SHELXL-93 (Sheldrick, 1993)'
_computing_structure_solution 'SHELXS-86 (Sheldrick, 1990)'
_diffrn_ambient_temperature 130(2)
_diffrn_measurement_device 'Enraf-Nonius FAST'
_diffrn_measurement_method 'Ellipsoid-mask fitting'
_diffrn_radiation_monochromator graphite
_diffrn_radiation_source 'fine-focus sealed tube'
_diffrn_radiation_type MoK\a
_diffrn_radiation_wavelength 0.71073
_diffrn_reflns_av_R_equivalents 0.0890
_diffrn_reflns_av_sigmaI/netI 0.1132
_diffrn_reflns_limit_h_max 8
_diffrn_reflns_limit_h_min -17
_diffrn_reflns_limit_k_max 17
_diffrn_reflns_limit_k_min -18
_diffrn_reflns_limit_l_max 20
_diffrn_reflns_limit_l_min -27
_diffrn_reflns_number 29225
_diffrn_reflns_theta_max 28.27
_diffrn_reflns_theta_min 1.96
_diffrn_standards_decay_% 0
_diffrn_standards_number 0
_exptl_absorpt_coefficient_mu 0.616
_exptl_absorpt_correction_T_max 1.0000
_exptl_absorpt_correction_T_min 0.7438
_exptl_absorpt_correction_type refdelf
_exptl_crystal_colour red
_exptl_crystal_density_diffrn 1.398
_exptl_crystal_description needle-like
_exptl_crystal_F_000 1808
_exptl_crystal_size_max 0.35
_exptl_crystal_size_mid 0.08
_exptl_crystal_size_min 0.05
_refine_diff_density_max 0.778
_refine_diff_density_min -0.869
_refine_diff_density_rms 0.090
_refine_ls_extinction_coef 0.0008(2)
_refine_ls_extinction_expression Fc^*^=kFc[1+0.001xFc^2^\l^3^/sin(2\q)]^-1/4^
_refine_ls_extinction_method SHELXL
_refine_ls_goodness_of_fit_all 1.031
_refine_ls_goodness_of_fit_obs 1.107
_refine_ls_hydrogen_treatment 'idealized with riding model'
_refine_ls_matrix_type full
_refine_ls_number_parameters 1067
_refine_ls_number_reflns 16218
_refine_ls_number_restraints 26
_refine_ls_restrained_S_all 1.044
_refine_ls_restrained_S_obs 1.125
_refine_ls_R_factor_all 0.1524
_refine_ls_R_factor_obs 0.0823
_refine_ls_shift/esd_max -0.003
_refine_ls_shift/esd_mean 0.000
_refine_ls_structure_factor_coef Fsqd
_refine_ls_weighting_details 'w=1/[\s^2^(Fo^2^)+(0.0532P)^2^+14.0826P] where P=(Fo^2^+2Fc^2^)/3'
_refine_ls_weighting_scheme calc
_refine_ls_wR_factor_all 0.1955
_refine_ls_wR_factor_obs 0.1572
_reflns_number_observed 9469
_reflns_number_total 16222
_reflns_observed_criterion >2sigma(I)
_cod_data_source_file ja982052i_4.cif
_cod_data_source_block sd:7.5DMSO
_cod_depositor_comments
;
The following automatic conversions were performed:

'_refine_ls_weighting_scheme' value 'calc
w=1/[\s^2^(Fo^2^)+(0.0532P)^2^+14.0826P] where P=(Fo^2^+2Fc^2^)/3'
was changed to 'calc'. New tag '_refine_ls_weighting_details' was
created. The value of the new tag was set to
'w=1/[\s^2^(Fo^2^)+(0.0532P)^2^+14.0826P] where P=(Fo^2^+2Fc^2^)/3'.

Automatic conversion script
Id: cif_fix_values 3143 2015-03-26 13:38:13Z robertas 
;
_cod_original_cell_volume 4139.4(17)
_cod_database_code 4116885

loop_
_symmetry_equiv_pos_as_xyz
'x, y, z'
'-x, -y, -z'

loop_
_atom_site_aniso_label
_atom_site_aniso_U_11
_atom_site_aniso_U_22
_atom_site_aniso_U_33
_atom_site_aniso_U_23
_atom_site_aniso_U_13
_atom_site_aniso_U_12
Zn 0.0203(3) 0.0255(4) 0.0214(4) -0.0017(3) -0.0050(3) -0.0061(3)
N1 0.020(2) 0.035(3) 0.023(3) -0.004(2) -0.005(2) -0.009(2)
N2 0.021(2) 0.031(3) 0.020(3) -0.005(2) -0.002(2) -0.009(2)
N3 0.023(2) 0.024(2) 0.026(3) 0.000(2) -0.006(2) -0.006(2)
N4 0.021(2) 0.028(3) 0.023(3) -0.001(2) -0.004(2) -0.005(2)
C1A 0.022(3) 0.029(3) 0.027(4) -0.004(2) -0.006(3) -0.008(2)
C2A 0.027(3) 0.029(3) 0.023(3) 0.000(2) -0.008(3) -0.010(2)
C3A 0.022(3) 0.034(3) 0.023(3) -0.002(2) -0.004(3) -0.007(2)
C4A 0.022(3) 0.035(3) 0.022(3) -0.004(2) -0.006(3) -0.009(2)
C5A 0.027(3) 0.028(3) 0.021(3) -0.004(2) -0.006(3) -0.005(2)
C6A 0.024(3) 0.025(3) 0.020(3) 0.001(2) -0.003(2) -0.003(2)
C7A 0.024(3) 0.026(3) 0.028(4) 0.002(2) -0.008(3) -0.004(2)
C8A 0.026(3) 0.030(3) 0.022(3) 0.001(2) -0.007(3) -0.012(2)
C1B 0.025(3) 0.039(4) 0.024(4) -0.001(2) -0.005(3) -0.008(2)
C2B 0.023(3) 0.041(4) 0.023(3) -0.003(3) -0.001(3) -0.009(2)
C3B 0.026(3) 0.049(4) 0.026(4) -0.005(3) -0.006(3) -0.016(3)
C4B 0.023(3) 0.046(4) 0.027(4) -0.002(3) -0.009(3) -0.015(3)
C5B 0.029(3) 0.033(3) 0.022(3) -0.004(2) -0.003(3) -0.007(2)
C6B 0.022(3) 0.038(4) 0.024(4) -0.001(3) 0.003(3) -0.002(2)
C7B 0.020(3) 0.043(4) 0.028(4) -0.003(3) -0.005(3) -0.010(2)
C8B 0.025(3) 0.035(3) 0.028(4) -0.004(2) -0.010(3) -0.007(2)
C1M 0.021(3) 0.031(3) 0.025(3) 0.000(2) -0.004(3) -0.008(2)
C2M 0.027(3) 0.028(3) 0.019(3) -0.002(2) -0.006(3) -0.007(2)
C3M 0.024(3) 0.027(3) 0.023(3) 0.004(2) -0.005(3) -0.009(2)
C4M 0.026(3) 0.030(3) 0.026(4) 0.000(2) -0.009(3) -0.008(2)
C11 0.018(3) 0.040(3) 0.023(3) -0.008(2) -0.003(2) -0.007(2)
C12 0.024(3) 0.035(3) 0.033(4) -0.004(3) -0.006(3) -0.008(2)
C13 0.020(3) 0.037(4) 0.038(4) -0.015(3) -0.006(3) 0.001(2)
C14 0.021(3) 0.039(4) 0.043(4) -0.014(3) 0.000(3) -0.005(3)
C15 0.032(3) 0.035(3) 0.028(4) -0.011(3) 0.002(3) -0.010(3)
C16 0.021(3) 0.037(3) 0.028(4) -0.009(3) -0.002(3) -0.007(2)
N5 0.019(3) 0.044(3) 0.039(4) -0.002(2) -0.005(2) -0.006(2)
C17 0.032(3) 0.032(3) 0.030(4) -0.004(3) 0.001(3) -0.003(3)
O1 0.029(2) 0.042(3) 0.072(4) -0.002(2) -0.003(2) -0.012(2)
N6 0.028(3) 0.049(4) 0.047(4) 0.001(3) -0.006(3) -0.007(3)
C18 0.040(4) 0.039(4) 0.026(4) -0.001(3) 0.001(3) 0.003(3)
C19 0.048(4) 0.052(5) 0.046(5) 0.002(3) -0.013(4) 0.002(3)
C20 0.059(5) 0.057(5) 0.044(5) 0.002(4) -0.016(4) 0.011(4)
C21 0.063(5) 0.051(5) 0.032(4) 0.014(3) 0.002(4) 0.001(4)
Cl1 0.095(2) 0.0462(12) 0.0489(14) 0.0159(9) 0.0096(12) 0.0106(11)
C22 0.051(4) 0.043(4) 0.059(6) 0.009(4) 0.002(4) -0.010(3)
C23 0.043(4) 0.050(5) 0.055(5) 0.010(4) -0.007(4) -0.011(3)
C31 0.024(3) 0.035(3) 0.021(3) -0.002(2) -0.007(3) -0.010(2)
C32 0.026(3) 0.041(4) 0.021(3) -0.002(3) 0.001(3) -0.013(3)
C33 0.041(4) 0.044(4) 0.033(4) 0.012(3) -0.015(3) -0.016(3)
C34 0.033(3) 0.061(5) 0.018(3) 0.005(3) -0.004(3) -0.021(3)
C35 0.028(3) 0.042(4) 0.029(4) -0.008(3) -0.005(3) -0.012(3)
C36 0.026(3) 0.038(3) 0.022(3) -0.005(2) -0.002(3) -0.012(2)
N7 0.026(3) 0.035(3) 0.030(3) 0.002(2) -0.010(2) -0.010(2)
C37 0.027(3) 0.027(3) 0.031(4) -0.008(2) -0.005(3) -0.006(2)
O2 0.031(2) 0.051(3) 0.046(3) 0.012(2) -0.015(2) -0.017(2)
N8 0.027(3) 0.038(3) 0.035(3) 0.003(2) -0.009(3) -0.009(2)
C38 0.034(3) 0.028(3) 0.034(4) -0.002(3) -0.011(3) -0.005(3)
C39 0.032(3) 0.031(3) 0.046(5) -0.007(3) -0.007(3) -0.007(3)
C40 0.040(4) 0.025(3) 0.050(5) 0.004(3) -0.016(3) -0.003(3)
C41 0.041(4) 0.033(4) 0.049(5) 0.003(3) -0.002(3) -0.010(3)
Cl2 0.0506(11) 0.0465(11) 0.075(2) 0.0221(9) -0.0083(10) -0.0143(8)
C42 0.031(4) 0.057(5) 0.080(6) 0.020(4) -0.022(4) -0.017(3)
C43 0.029(3) 0.060(5) 0.048(5) 0.016(4) -0.011(3) -0.012(3)
C51 0.025(3) 0.033(3) 0.024(3) -0.006(2) -0.006(3) -0.004(2)
C52 0.033(3) 0.035(4) 0.038(4) 0.005(3) -0.010(3) -0.007(3)
C53 0.036(4) 0.059(5) 0.033(4) 0.014(3) -0.007(3) -0.017(3)
C54 0.029(3) 0.044(4) 0.036(4) -0.005(3) -0.007(3) -0.005(3)
C55 0.028(3) 0.040(4) 0.037(4) -0.004(3) -0.007(3) -0.004(3)
C56 0.024(3) 0.041(4) 0.027(4) 0.002(3) -0.004(3) -0.012(3)
N9 0.027(3) 0.035(3) 0.028(4) -0.007(2) 0.008(3) -0.002(2)
C57 0.025(3) 0.033(4) 0.045(5) -0.008(3) -0.008(3) -0.004(3)
O3 0.045(3) 0.041(3) 0.041(3) -0.014(2) 0.008(2) -0.007(2)
N10 0.038(3) 0.031(3) 0.041(4) -0.003(3) -0.008(3) -0.011(2)
C58 0.023(3) 0.036(4) 0.052(5) 0.000(3) -0.006(3) -0.010(3)
C59 0.041(4) 0.045(4) 0.069(6) 0.006(4) -0.017(4) -0.019(3)
C60 0.039(4) 0.047(5) 0.092(7) 0.024(4) -0.017(4) -0.016(3)
C61 0.043(4) 0.032(4) 0.089(8) -0.013(4) 0.015(4) -0.005(3)
Cl3 0.082(2) 0.0369(12) 0.152(3) -0.0020(13) 0.016(2) -0.0133(11)
C62 0.048(4) 0.043(5) 0.086(7) -0.010(4) 0.007(5) -0.013(4)
C63 0.028(3) 0.040(4) 0.066(6) -0.009(3) 0.005(3) -0.012(3)
C71 0.017(3) 0.037(3) 0.020(3) -0.004(2) 0.000(2) -0.009(2)
C72 0.022(3) 0.036(3) 0.032(4) -0.008(3) -0.002(3) -0.006(2)
C73 0.022(3) 0.038(4) 0.042(4) -0.014(3) -0.012(3) -0.001(2)
C74 0.024(3) 0.049(4) 0.023(4) -0.015(3) -0.004(3) 0.003(3)
C75 0.027(3) 0.038(4) 0.025(4) -0.005(3) -0.007(3) -0.001(2)
C76 0.025(3) 0.031(3) 0.025(3) -0.005(2) -0.006(3) -0.006(2)
N11 0.035(3) 0.034(3) 0.031(3) 0.001(2) -0.015(3) -0.011(2)
C77 0.031(3) 0.044(4) 0.019(3) 0.003(3) -0.004(3) -0.012(3)
O4 0.043(3) 0.044(3) 0.048(3) 0.001(2) -0.027(2) -0.010(2)
N12 0.032(3) 0.035(3) 0.041(4) 0.001(2) -0.017(3) -0.011(2)
C78 0.030(3) 0.034(3) 0.035(4) 0.007(3) -0.012(3) -0.011(3)
C79 0.045(4) 0.042(4) 0.030(4) 0.005(3) -0.015(3) -0.019(3)
C80 0.050(4) 0.033(4) 0.043(4) 0.013(3) -0.025(3) -0.011(3)
C81 0.061(5) 0.032(4) 0.048(5) 0.007(3) -0.021(4) -0.006(3)
Cl4 0.115(2) 0.0394(11) 0.104(2) -0.0076(11) -0.070(2) 0.0161(12)
C82 0.066(5) 0.041(4) 0.061(5) -0.007(3) -0.039(4) -0.006(4)
C83 0.046(4) 0.034(4) 0.060(5) -0.005(3) -0.033(4) -0.003(3)
S1 0.0490(10) 0.0281(9) 0.0571(13) -0.0004(8) -0.0095(9) -0.0017(7)
O5 0.036(2) 0.019(2) 0.049(3) 0.000(2) -0.011(2) -0.003(2)
C1 0.039(4) 0.059(5) 0.079(7) 0.007(4) -0.014(4) 0.003(4)
C2 0.087(7) 0.059(6) 0.049(6) -0.002(4) 0.020(5) 0.020(5)
S2 0.0454(10) 0.0496(11) 0.0396(11) -0.0117(8) -0.0193(9) 0.0023(8)
O6 0.037(2) 0.048(3) 0.039(3) -0.006(2) -0.019(2) -0.008(2)
C3 0.045(4) 0.060(5) 0.062(6) 0.008(4) -0.019(4) -0.025(4)
C4 0.077(6) 0.115(8) 0.050(6) -0.017(5) -0.003(5) -0.058(6)
S3 0.0263(8) 0.0466(10) 0.0590(13) -0.0109(8) -0.0098(8) -0.0083(7)
O7 0.029(2) 0.050(3) 0.039(3) -0.009(2) -0.008(2) -0.004(2)
C5 0.049(4) 0.047(4) 0.043(5) -0.005(3) -0.012(4) -0.005(3)
C6 0.058(5) 0.047(5) 0.058(6) 0.000(4) 0.026(4) -0.005(4)
S4 0.0410(9) 0.0487(11) 0.0372(11) -0.0037(8) -0.0105(8) -0.0121(8)
O8 0.041(3) 0.053(3) 0.046(3) -0.002(2) -0.014(2) -0.020(2)
C7 0.039(4) 0.079(6) 0.073(6) 0.028(5) -0.013(4) -0.018(4)
C8 0.046(4) 0.067(5) 0.056(5) 0.015(4) -0.011(4) -0.029(4)
S5 0.047(2) 0.053(2) 0.041(2) 0.0068(11) -0.0152(14) -0.0224(13)
O9 0.054(5) 0.069(7) 0.062(6) -0.026(5) -0.012(4) -0.007(4)
C9 0.065(6) 0.124(9) 0.060(7) -0.009(6) -0.017(5) 0.001(6)
C10 0.128(9) 0.074(7) 0.055(6) 0.021(5) -0.025(6) -0.048(6)
S5A 0.076(8) 0.046(5) 0.059(5) 0.000(4) -0.020(5) -0.022(5)
O9A 0.194(27) 0.026(11) 0.076(16) 0.029(10) -0.041(17) -0.062(14)

loop_
_atom_site_label
_atom_site_type_symbol
_atom_site_fract_x
_atom_site_fract_y
_atom_site_fract_z
_atom_site_U_iso_or_equiv
_atom_site_thermal_displace_type
_atom_site_occupancy
_atom_site_calc_flag
_atom_site_refinement_flags
_atom_site_disorder_group
Zn Zn 0.40259(5) 0.60572(4) 0.27561(3) 0.0220(2) Uani 1 d . .
N1 N 0.4540(3) 0.6174(3) 0.1817(2) 0.0253(11) Uani 1 d . .
N2 N 0.5356(3) 0.6429(3) 0.2929(2) 0.0235(10) Uani 1 d . .
N3 N 0.3377(3) 0.6388(3) 0.3665(2) 0.0238(10) Uani 1 d . .
N4 N 0.2561(3) 0.6155(3) 0.2542(2) 0.0240(10) Uani 1 d . .
C1A C 0.4029(4) 0.6056(4) 0.1342(3) 0.0250(13) Uani 1 d . .
C2A C 0.5526(4) 0.6215(4) 0.1545(3) 0.0254(13) Uani 1 d . .
C3A C 0.6212(4) 0.6485(4) 0.2506(3) 0.0261(13) Uani 1 d . .
C4A C 0.5584(4) 0.6578(4) 0.3512(3) 0.0256(13) Uani 1 d . .
C5A C 0.3878(4) 0.6512(4) 0.4147(3) 0.0249(12) Uani 1 d . .
C6A C 0.2365(4) 0.6408(4) 0.3935(3) 0.0235(12) Uani 1 d . .
C7A C 0.1664(4) 0.6225(4) 0.2961(3) 0.0258(13) Uani 1 d . .
C8A C 0.2301(4) 0.6098(4) 0.1958(3) 0.0247(12) Uani 1 d . .
C1B C 0.4716(4) 0.5971(4) 0.0756(3) 0.0289(13) Uani 1 d . .
H1B H 0.4550(4) 0.5868(4) 0.0359(3) 0.035 Uiso 1 calc R .
C2B C 0.5642(4) 0.6068(4) 0.0881(3) 0.0286(13) Uani 1 d . .
H2B H 0.6252(4) 0.6045(4) 0.0587(3) 0.034 Uiso 1 calc R .
C3B C 0.6998(4) 0.6681(4) 0.2828(3) 0.0321(14) Uani 1 d . .
H3B H 0.7662(4) 0.6764(4) 0.2642(3) 0.038 Uiso 1 calc R .
C4B C 0.6621(4) 0.6727(4) 0.3441(3) 0.0302(14) Uani 1 d . .
H4B H 0.6975(4) 0.6838(4) 0.3767(3) 0.036 Uiso 1 calc R .
C5B C 0.3189(4) 0.6586(4) 0.4727(3) 0.0279(13) Uani 1 d . .
H5B H 0.3355(4) 0.6669(4) 0.5128(3) 0.033 Uiso 1 calc R .
C6B C 0.2258(4) 0.6516(4) 0.4597(3) 0.0294(13) Uani 1 d . .
H6B H 0.1647(4) 0.6535(4) 0.4890(3) 0.035 Uiso 1 calc R .
C7B C 0.0820(4) 0.6185(4) 0.2634(3) 0.0296(14) Uani 1 d . .
H7B H 0.0124(4) 0.6205(4) 0.2816(3) 0.035 Uiso 1 calc R .
C8B C 0.1212(4) 0.6111(4) 0.2016(3) 0.0285(13) Uani 1 d . .
H8B H 0.0839(4) 0.6075(4) 0.1685(3) 0.034 Uiso 1 calc R .
C1M C 0.6305(4) 0.6381(4) 0.1862(3) 0.0254(12) Uani 1 d . .
C2M C 0.4923(4) 0.6589(4) 0.4073(3) 0.0243(12) Uani 1 d . .
C3M C 0.1563(4) 0.6354(4) 0.3603(3) 0.0240(12) Uani 1 d . .
C4M C 0.2975(4) 0.6045(4) 0.1401(3) 0.0266(13) Uani 1 d . .
C11 C 0.7324(4) 0.6422(4) 0.1480(3) 0.0263(13) Uani 1 d . .
C12 C 0.8194(4) 0.5714(4) 0.1533(3) 0.0299(14) Uani 1 d . .
H12 H 0.8120(4) 0.5209(4) 0.1806(3) 0.036 Uiso 1 calc R .
C13 C 0.9152(4) 0.5734(4) 0.1197(3) 0.0320(15) Uani 1 d . .
H13 H 0.9732(4) 0.5256(4) 0.1245(3) 0.038 Uiso 1 calc R .
C14 C 0.9259(4) 0.6457(4) 0.0790(3) 0.0349(15) Uani 1 d . .
H14 H 0.9918(4) 0.6472(4) 0.0559(3) 0.042 Uiso 1 calc R .
C15 C 0.8423(4) 0.7161(4) 0.0715(3) 0.0316(14) Uani 1 d . .
H15 H 0.8504(4) 0.7645(4) 0.0425(3) 0.038 Uiso 1 calc R .
C16 C 0.7450(4) 0.7156(4) 0.1069(3) 0.0285(13) Uani 1 d . .
N5 N 0.6602(4) 0.7880(4) 0.1000(3) 0.0339(13) Uani 1 d D .
H5N H 0.6030(30) 0.7807(42) 0.1036(30) 0.033(18) Uiso 1 d D .
C17 C 0.6665(5) 0.8804(4) 0.0918(3) 0.0325(14) Uani 1 d . .
O1 O 0.7454(3) 0.9067(3) 0.0922(2) 0.0476(13) Uani 1 d . .
N6 N 0.5746(4) 0.9371(4) 0.0844(3) 0.0414(14) Uani 1 d D .
H6N H 0.5283(37) 0.9092(38) 0.0860(29) 0.029(18) Uiso 1 d D .
C18 C 0.5523(5) 1.0352(5) 0.0803(3) 0.038(2) Uani 1 d . .
C19 C 0.4550(6) 1.0765(5) 0.0690(4) 0.050(2) Uani 1 d . .
H19 H 0.4083(6) 1.0387(5) 0.0624(4) 0.060 Uiso 1 calc R .
C20 C 0.4244(6) 1.1732(6) 0.0670(4) 0.056(2) Uani 1 d . .
H20 H 0.3573(6) 1.2015(6) 0.0591(4) 0.067 Uiso 1 calc R .
C21 C 0.4923(6) 1.2270(5) 0.0767(3) 0.052(2) Uani 1 d . .
Cl1 Cl 0.4533(2) 1.34801(14) 0.07691(10) 0.0700(6) Uani 1 d . .
C22 C 0.5897(6) 1.1868(5) 0.0860(4) 0.052(2) Uani 1 d . .
H22 H 0.6369(6) 1.2249(5) 0.0910(4) 0.063 Uiso 1 calc R .
C23 C 0.6209(6) 1.0898(5) 0.0884(4) 0.049(2) Uani 1 d . .
H23 H 0.6886(6) 1.0619(5) 0.0954(4) 0.059 Uiso 1 calc R .
C31 C 0.5319(4) 0.6729(4) 0.4665(3) 0.0259(13) Uani 1 d . .
C32 C 0.5683(4) 0.5965(4) 0.5023(3) 0.0293(13) Uani 1 d . .
H32 H 0.5717(4) 0.5353(4) 0.4879(3) 0.035 Uiso 1 calc R .
C33 C 0.5994(5) 0.6089(5) 0.5583(3) 0.038(2) Uani 1 d . .
H33 H 0.6254(5) 0.5562(5) 0.5818(3) 0.045 Uiso 1 calc R .
C34 C 0.5931(5) 0.6972(5) 0.5805(3) 0.036(2) Uani 1 d . .
H34 H 0.6123(5) 0.7054(5) 0.6198(3) 0.043 Uiso 1 calc R .
C35 C 0.5592(4) 0.7734(4) 0.5457(3) 0.0318(14) Uani 1 d . .
H35 H 0.5546(4) 0.8343(4) 0.5613(3) 0.038 Uiso 1 calc R .
C36 C 0.5314(4) 0.7622(4) 0.4878(3) 0.0279(13) Uani 1 d . .
N7 N 0.5037(4) 0.8407(3) 0.4507(2) 0.0292(11) Uani 1 d D .
H7N H 0.4570(34) 0.8415(37) 0.4308(24) 0.020(15) Uiso 1 d D .
C37 C 0.5678(4) 0.9005(4) 0.4332(3) 0.0280(13) Uani 1 d . .
O2 O 0.6496(3) 0.8945(3) 0.4524(2) 0.0405(11) Uani 1 d . .
N8 N 0.5322(4) 0.9668(4) 0.3922(3) 0.0323(12) Uani 1 d D .
H8N H 0.4749(34) 0.9686(46) 0.3814(32) 0.045(20) Uiso 1 d D .
C38 C 0.5903(5) 1.0195(4) 0.3521(3) 0.0316(14) Uani 1 d . .
C39 C 0.5399(5) 1.0790(4) 0.3116(3) 0.036(2) Uani 1 d . .
H39 H 0.4673(5) 1.0865(4) 0.3142(3) 0.043 Uiso 1 calc R .
C40 C 0.5927(5) 1.1283(4) 0.2671(3) 0.038(2) Uani 1 d . .
H40 H 0.5573(5) 1.1683(4) 0.2390(3) 0.046 Uiso 1 calc R .
C41 C 0.6973(5) 1.1180(4) 0.2646(3) 0.041(2) Uani 1 d . .
Cl2 Cl 0.76778(14) 1.17686(13) 0.20827(10) 0.0574(5) Uani 1 d . .
C42 C 0.7475(5) 1.0609(5) 0.3060(4) 0.054(2) Uani 1 d . .
H42 H 0.8195(5) 1.0558(5) 0.3046(4) 0.064 Uiso 1 calc R .
C43 C 0.6959(5) 1.0114(5) 0.3489(3) 0.045(2) Uani 1 d . .
H43 H 0.7321(5) 0.9714(5) 0.3768(3) 0.054 Uiso 1 calc R .
C51 C 0.0487(4) 0.6506(4) 0.3968(3) 0.0273(13) Uani 1 d . .
C52 C 0.0100(5) 0.5761(4) 0.4257(3) 0.0353(15) Uani 1 d . .
H52 H 0.0519(5) 0.5150(4) 0.4231(3) 0.042 Uiso 1 calc R .
C53 C -0.0906(5) 0.5921(5) 0.4583(3) 0.042(2) Uani 1 d . .
H53 H -0.1165(5) 0.5418(5) 0.4784(3) 0.050 Uiso 1 calc R .
C54 C -0.1520(5) 0.6788(5) 0.4617(3) 0.036(2) Uani 1 d . .
H54 H -0.2199(5) 0.6886(5) 0.4845(3) 0.044 Uiso 1 calc R .
C55 C -0.1165(4) 0.7532(4) 0.4320(3) 0.0350(15) Uani 1 d . .
H55 H -0.1601(4) 0.8135(4) 0.4337(3) 0.042 Uiso 1 calc R .
C56 C -0.0157(4) 0.7385(4) 0.3996(3) 0.0297(14) Uani 1 d . .
N9 N 0.0191(4) 0.8130(4) 0.3656(3) 0.0320(12) Uani 1 d D .
H9N H 0.0506(36) 0.7924(36) 0.3332(18) 0.012(15) Uiso 1 d D .
C57 C -0.0022(5) 0.9026(4) 0.3883(3) 0.035(2) Uani 1 d . .
O3 O -0.0340(3) 0.9225(3) 0.4434(2) 0.0439(12) Uani 1 d . .
N10 N 0.0184(4) 0.9651(4) 0.3426(3) 0.0361(13) Uani 1 d D .
H10N H 0.0320(43) 0.9437(39) 0.3071(18) 0.022(17) Uiso 1 d D .
C58 C 0.0014(4) 1.0619(4) 0.3501(3) 0.036(2) Uani 1 d . .
C59 C -0.0037(5) 1.1160(5) 0.2975(4) 0.049(2) Uani 1 d . .
H59 H 0.0081(5) 1.0864(5) 0.2579(4) 0.059 Uiso 1 calc R .
C60 C -0.0259(5) 1.2129(5) 0.3011(5) 0.058(2) Uani 1 d . .
H60 H -0.0294(5) 1.2493(5) 0.2645(5) 0.070 Uiso 1 calc R .
C61 C -0.0427(6) 1.2548(5) 0.3588(5) 0.058(2) Uani 1 d . .
Cl3 Cl -0.0772(2) 1.3763(2) 0.3648(2) 0.0940(9) Uani 1 d . .
C62 C -0.0329(6) 1.2023(5) 0.4124(5) 0.060(2) Uani 1 d . .
H62 H -0.0405(6) 1.2322(5) 0.4517(5) 0.072 Uiso 1 calc R .
C63 C -0.0121(5) 1.1065(5) 0.4082(4) 0.045(2) Uani 1 d . .
H63 H -0.0068(5) 1.0703(5) 0.4449(4) 0.054 Uiso 1 calc R .
C71 C 0.2552(4) 0.5997(4) 0.0805(3) 0.0245(12) Uani 1 d . .
C72 C 0.2295(4) 0.5171(4) 0.0639(3) 0.0300(14) Uani 1 d . .
H72 H 0.2380(4) 0.4650(4) 0.0909(3) 0.036 Uiso 1 calc R .
C73 C 0.1919(4) 0.5099(4) 0.0089(3) 0.034(2) Uani 1 d . .
H73 H 0.1745(4) 0.4535(4) -0.0016(3) 0.041 Uiso 1 calc R .
C74 C 0.1802(4) 0.5844(4) -0.0300(3) 0.0332(15) Uani 1 d . .
H74 H 0.1561(4) 0.5792(4) -0.0683(3) 0.040 Uiso 1 calc R .
C75 C 0.2030(4) 0.6683(4) -0.0142(3) 0.0304(14) Uani 1 d . .
H75 H 0.1937(4) 0.7199(4) -0.0415(3) 0.036 Uiso 1 calc R .
C76 C 0.2394(4) 0.6767(4) 0.0413(3) 0.0269(13) Uani 1 d . .
N11 N 0.2619(4) 0.7615(3) 0.0582(2) 0.0316(12) Uani 1 d D .
H11N H 0.3050(39) 0.7554(40) 0.0810(25) 0.030(17) Uiso 1 d D .
C77 C 0.2028(4) 0.8478(4) 0.0486(3) 0.0308(14) Uani 1 d . .
O4 O 0.1306(3) 0.8606(3) 0.0201(2) 0.0429(12) Uani 1 d . .
N12 N 0.2358(4) 0.9189(4) 0.0745(3) 0.0344(13) Uani 1 d D .
H12N H 0.2825(42) 0.8997(45) 0.0946(30) 0.046(21) Uiso 1 d D .
C78 C 0.1812(4) 1.0120(4) 0.0825(3) 0.0317(14) Uani 1 d . .
C79 C 0.1107(5) 1.0561(4) 0.0452(3) 0.036(2) Uani 1 d . .
H79 H 0.0979(5) 1.0234(4) 0.0111(3) 0.044 Uiso 1 calc R .
C80 C 0.0592(5) 1.1472(4) 0.0575(3) 0.040(2) Uani 1 d . .
H80 H 0.0105(5) 1.1768(4) 0.0322(3) 0.048 Uiso 1 calc R .
C81 C 0.0781(6) 1.1952(5) 0.1063(3) 0.046(2) Uani 1 d . .
Cl4 Cl 0.0143(2) 1.31028(14) 0.12229(13) 0.0850(9) Uani 1 d . .
C82 C 0.1494(6) 1.1528(5) 0.1437(4) 0.054(2) Uani 1 d . .
H82 H 0.1624(6) 1.1858(5) 0.1775(4) 0.065 Uiso 1 calc R .
C83 C 0.2004(5) 1.0627(4) 0.1307(3) 0.045(2) Uani 1 d . .
H83 H 0.2504(5) 1.0339(4) 0.1555(3) 0.054 Uiso 1 calc R .
S1 S 0.53270(14) 0.38033(12) 0.27418(9) 0.0456(5) Uani 1 d D .
O5 O 0.4386(3) 0.4589(3) 0.2870(2) 0.0348(10) Uani 1 d D .
C1 C 0.6216(5) 0.4008(6) 0.3214(4) 0.061(2) Uani 1 d D .
H1A H 0.5952(5) 0.3909(6) 0.3652(4) 0.091 Uiso 1 calc R .
H1C H 0.6307(5) 0.4651(6) 0.3159(4) 0.091 Uiso 1 calc R .
H1D H 0.6880(5) 0.3577(6) 0.3092(4) 0.091 Uiso 1 calc R .
C2 C 0.6025(7) 0.4037(6) 0.2012(4) 0.074(3) Uani 1 d D .
H2A H 0.5637(7) 0.3956(6) 0.1679(4) 0.111 Uiso 1 calc R .
H2C H 0.6697(7) 0.3604(6) 0.1943(4) 0.111 Uiso 1 calc R .
H2D H 0.6125(7) 0.4678(6) 0.2011(4) 0.111 Uiso 1 calc R .
S2 S 0.41153(14) 0.83428(13) 0.20719(9) 0.0451(5) Uani 1 d D .
O6 O 0.4071(3) 0.8449(3) 0.1385(2) 0.0399(11) Uani 1 d D .
C3 C 0.2838(5) 0.8503(5) 0.2451(4) 0.052(2) Uani 1 d D .
H3A H 0.2554(5) 0.7965(5) 0.2368(4) 0.078 Uiso 1 calc R .
H3C H 0.2426(5) 0.9069(5) 0.2296(4) 0.078 Uiso 1 calc R .
H3D H 0.2819(5) 0.8564(5) 0.2901(4) 0.078 Uiso 1 calc R .
C4 C 0.4384(7) 0.9404(7) 0.2312(4) 0.076(3) Uani 1 d D .
H4A H 0.5094(7) 0.9436(7) 0.2136(4) 0.113 Uiso 1 calc R .
H4C H 0.4299(7) 0.9428(7) 0.2768(4) 0.113 Uiso 1 calc R .
H4D H 0.3906(7) 0.9933(7) 0.2163(4) 0.113 Uiso 1 calc R .
S3 S 0.23665(12) 0.96404(12) 0.41614(9) 0.0433(5) Uani 1 d D .
O7 O 0.3410(3) 0.9205(3) 0.3788(2) 0.0393(11) Uani 1 d D .
C5 C 0.2374(5) 1.0825(5) 0.4267(3) 0.047(2) Uani 1 d D .
H5A H 0.2338(5) 1.1149(5) 0.3869(3) 0.070 Uiso 1 calc R .
H5C H 0.3010(5) 1.0875(5) 0.4417(3) 0.070 Uiso 1 calc R .
H5D H 0.1778(5) 1.1108(5) 0.4573(3) 0.070 Uiso 1 calc R .
C6 C 0.2437(6) 0.9281(5) 0.4947(4) 0.059(2) Uani 1 d D .
H6A H 0.2441(6) 0.8613(5) 0.4981(4) 0.089 Uiso 1 calc R .
H6C H 0.1838(6) 0.9632(5) 0.5224(4) 0.089 Uiso 1 calc R .
H6D H 0.3070(6) 0.9399(5) 0.5067(4) 0.089 Uiso 1 calc R .
S4 S -0.00415(13) 0.84376(12) 0.17987(8) 0.0413(4) Uani 1 d D .
O8 O 0.0549(3) 0.8677(3) 0.2279(2) 0.0444(12) Uani 1 d D .
C7 C -0.0624(6) 0.9500(6) 0.1483(4) 0.063(2) Uani 1 d D .
H7A H -0.0094(6) 0.9770(6) 0.1226(4) 0.094 Uiso 1 calc R .
H7C H -0.0980(6) 0.9934(6) 0.1823(4) 0.094 Uiso 1 calc R .
H7D H -0.1123(6) 0.9386(6) 0.1227(4) 0.094 Uiso 1 calc R .
C8 C -0.1173(5) 0.8161(5) 0.2217(4) 0.053(2) Uani 1 d D .
H8A H -0.0998(5) 0.7568(5) 0.2432(4) 0.080 Uiso 1 calc R .
H8C H -0.1647(5) 0.8107(5) 0.1928(4) 0.080 Uiso 1 calc R .
H8D H -0.1505(5) 0.8655(5) 0.2524(4) 0.080 Uiso 1 calc R .
S5 S 0.2270(3) 0.2836(2) 0.27809(12) 0.0443(10) Uani 0.714(9) d PD 1
O9 O 0.3245(5) 0.2238(6) 0.2906(4) 0.062(3) Uani 0.714(9) d PD 1
C9 C 0.2057(6) 0.3693(6) 0.3318(4) 0.085(3) Uani 1 d D .
H9A H 0.1880(6) 0.3442(6) 0.3734(4) 0.128 Uiso 1 calc R 1
H9B H 0.1486(6) 0.4191(6) 0.3231(4) 0.128 Uiso 1 calc R 1
H9C H 0.2680(6) 0.3943(6) 0.3301(4) 0.128 Uiso 1 calc R 1
C10 C 0.2530(5) 0.3581(3) 0.2183(2) 0.081(3) Uani 1 d D .
H10A H 0.2691(5) 0.3240(3) 0.1786(2) 0.122 Uiso 1 calc R 1
H10B H 0.3120(5) 0.3841(3) 0.2246(2) 0.122 Uiso 1 calc R 1
H10C H 0.1926(5) 0.4088(3) 0.2176(2) 0.122 Uiso 1 calc R 1
S5A S 0.2912(5) 0.2850(3) 0.2775(2) 0.058(3) Uani 0.286(9) d PRD 2
O9A O 0.2512(5) 0.1964(3) 0.2746(2) 0.091(9) Uani 0.286(9) d PRD 2

loop_
_atom_type_symbol
_atom_type_description
_atom_type_scat_dispersion_real
_atom_type_scat_dispersion_imag
_atom_type_scat_source
C C 0.0033 0.0016 'International Tables Vol C Tables 4.2.6.8 and 6.1.1.4'
H H 0.0000 0.0000 'International Tables Vol C Tables 4.2.6.8 and 6.1.1.4'
N N 0.0061 0.0033 'International Tables Vol C Tables 4.2.6.8 and 6.1.1.4'
O O 0.0106 0.0060 'International Tables Vol C Tables 4.2.6.8 and 6.1.1.4'
S S 0.1246 0.1234 'International Tables Vol C Tables 4.2.6.8 and 6.1.1.4'
Cl Cl 0.1484 0.1585 'International Tables Vol C Tables 4.2.6.8 and 6.1.1.4'
Zn Zn 0.2839 1.4301 'International Tables Vol C Tables 4.2.6.8 and 6.1.1.4'

loop_
_geom_angle_atom_site_label_1
_geom_angle_atom_site_label_2
_geom_angle_atom_site_label_3
_geom_angle
N3 Zn N1 161.9(2)
N3 Zn N2 88.9(2)
N1 Zn N2 88.2(2)
N3 Zn N4 88.9(2)
N1 Zn N4 88.0(2)
N2 Zn N4 161.0(2)
N3 Zn O5 96.8(2)
N1 Zn O5 101.3(2)
N2 Zn O5 101.8(2)
N4 Zn O5 97.2(2)
C1A N1 C2A 106.2(5)
C1A N1 Zn 126.4(4)
C2A N1 Zn 126.4(3)
C3A N2 C4A 106.9(4)
C3A N2 Zn 127.2(3)
C4A N2 Zn 125.6(4)
C5A N3 C6A 105.5(5)
C5A N3 Zn 127.1(4)
C6A N3 Zn 126.8(3)
C7A N4 C8A 106.6(4)
C7A N4 Zn 126.4(4)
C8A N4 Zn 126.9(4)
N1 C1A C4M 125.8(5)
N1 C1A C1B 110.4(4)
C4M C1A C1B 123.8(5)
N1 C2A C1M 125.5(5)
N1 C2A C2B 109.6(4)
C1M C2A C2B 124.9(5)
N2 C3A C1M 125.5(5)
N2 C3A C3B 109.3(5)
C1M C3A C3B 125.2(5)
N2 C4A C2M 125.9(5)
N2 C4A C4B 108.7(5)
C2M C4A C4B 125.4(5)
N3 C5A C2M 124.2(5)
N3 C5A C5B 110.5(5)
C2M C5A C5B 125.2(5)
N3 C6A C3M 124.8(5)
N3 C6A C6B 109.8(4)
C3M C6A C6B 125.4(5)
N4 C7A C3M 125.8(5)
N4 C7A C7B 109.8(5)
C3M C7A C7B 124.3(5)
N4 C8A C4M 125.4(5)
N4 C8A C8B 109.5(5)
C4M C8A C8B 125.1(5)
C2B C1B C1A 106.8(5)
C2B C1B H1B 126.6(4)
C1A C1B H1B 126.6(3)
C1B C2B C2A 106.9(5)
C1B C2B H2B 126.6(4)
C2A C2B H2B 126.6(3)
C4B C3B C3A 107.5(5)
C4B C3B H3B 126.3(3)
C3A C3B H3B 126.3(3)
C3B C4B C4A 107.5(5)
C3B C4B H4B 126.2(3)
C4A C4B H4B 126.2(3)
C6B C5B C5A 107.1(5)
C6B C5B H5B 126.5(4)
C5A C5B H5B 126.5(3)
C5B C6B C6A 107.1(5)
C5B C6B H6B 126.5(4)
C6A C6B H6B 126.5(3)
C8B C7B C7A 106.9(5)
C8B C7B H7B 126.6(3)
C7A C7B H7B 126.6(4)
C7B C8B C8A 107.3(5)
C7B C8B H8B 126.4(3)
C8A C8B H8B 126.4(3)
C3A C1M C2A 125.2(5)
C3A C1M C11 117.4(4)
C2A C1M C11 117.4(5)
C4A C2M C5A 126.1(5)
C4A C2M C31 118.4(5)
C5A C2M C31 115.5(5)
C7A C3M C6A 125.8(5)
C7A C3M C51 117.0(4)
C6A C3M C51 117.0(5)
C8A C4M C1A 125.2(5)
C8A C4M C71 118.1(5)
C1A C4M C71 116.6(5)
C16 C11 C12 118.1(5)
C16 C11 C1M 122.1(5)
C12 C11 C1M 119.8(5)
C13 C12 C11 121.6(6)
C13 C12 H12 119.2(4)
C11 C12 H12 119.2(4)
C14 C13 C12 119.4(5)
C14 C13 H13 120.3(3)
C12 C13 H13 120.3(4)
C13 C14 C15 121.1(6)
C13 C14 H14 119.5(3)
C15 C14 H14 119.5(4)
C14 C15 C16 119.7(6)
C14 C15 H15 120.1(4)
C16 C15 H15 120.1(4)
C11 C16 C15 120.0(5)
C11 C16 N5 120.2(5)
C15 C16 N5 119.7(6)
C17 N5 C16 123.8(5)
C17 N5 H5N 112.7(46)
C16 N5 H5N 123.2(46)
O1 C17 N6 124.6(6)
O1 C17 N5 122.4(5)
N6 C17 N5 113.0(5)
C17 N6 C18 127.4(6)
C17 N6 H6N 112.9(44)
C18 N6 H6N 119.5(44)
C19 C18 C23 119.8(7)
C19 C18 N6 116.5(6)
C23 C18 N6 123.7(6)
C18 C19 C20 120.6(7)
C18 C19 H19 119.7(4)
C20 C19 H19 119.7(4)
C21 C20 C19 119.2(7)
C21 C20 H20 120.4(4)
C19 C20 H20 120.4(4)
C22 C21 C20 120.6(7)
C22 C21 Cl1 119.8(7)
C20 C21 Cl1 119.5(6)
C21 C22 C23 120.5(7)
C21 C22 H22 119.7(5)
C23 C22 H22 119.7(4)
C18 C23 C22 119.2(7)
C18 C23 H23 120.4(4)
C22 C23 H23 120.4(4)
C32 C31 C36 118.4(5)
C32 C31 C2M 120.3(5)
C36 C31 C2M 121.3(5)
C33 C32 C31 120.8(6)
C33 C32 H32 119.6(4)
C31 C32 H32 119.6(3)
C34 C33 C32 120.3(6)
C34 C33 H33 119.8(4)
C32 C33 H33 119.8(4)
C35 C34 C33 120.0(6)
C35 C34 H34 120.0(4)
C33 C34 H34 120.0(4)
C34 C35 C36 120.4(6)
C34 C35 H35 119.8(4)
C36 C35 H35 119.8(4)
C35 C36 C31 119.9(5)
C35 C36 N7 119.8(5)
C31 C36 N7 120.3(5)
C37 N7 C36 122.2(5)
C37 N7 H7N 117.4(40)
C36 N7 H7N 117.8(39)
O2 C37 N7 122.7(5)
O2 C37 N8 123.6(5)
N7 C37 N8 113.7(5)
C37 N8 C38 127.0(5)
C37 N8 H8N 119.6(47)
C38 N8 H8N 111.4(48)
C39 C38 C43 118.6(6)
C39 C38 N8 117.5(5)
C43 C38 N8 123.8(5)
C38 C39 C40 121.4(6)
C38 C39 H39 119.3(4)
C40 C39 H39 119.3(3)
C41 C40 C39 118.6(6)
C41 C40 H40 120.7(4)
C39 C40 H40 120.7(3)
C42 C41 C40 120.2(7)
C42 C41 Cl2 119.5(5)
C40 C41 Cl2 120.3(5)
C43 C42 C41 121.1(6)
C43 C42 H42 119.5(4)
C41 C42 H42 119.5(4)
C42 C43 C38 120.0(6)
C42 C43 H43 120.0(4)
C38 C43 H43 120.0(4)
C56 C51 C52 118.8(6)
C56 C51 C3M 120.1(5)
C52 C51 C3M 121.0(5)
C53 C52 C51 119.6(6)
C53 C52 H52 120.2(4)
C51 C52 H52 120.2(4)
C54 C53 C52 120.9(6)
C54 C53 H53 119.6(4)
C52 C53 H53 119.6(4)
C53 C54 C55 120.6(6)
C53 C54 H54 119.7(4)
C55 C54 H54 119.7(4)
C54 C55 C56 119.2(6)
C54 C55 H55 120.4(4)
C56 C55 H55 120.4(4)
C51 C56 C55 120.8(6)
C51 C56 N9 119.5(5)
C55 C56 N9 119.5(6)
C57 N9 C56 123.0(6)
C57 N9 H9N 129.5(41)
C56 N9 H9N 107.5(41)
O3 C57 N10 124.9(6)
O3 C57 N9 123.0(6)
N10 C57 N9 112.1(6)
C57 N10 C58 126.1(6)
C57 N10 H10N 114.7(43)
C58 N10 H10N 118.2(43)
C59 C58 N10 117.8(6)
C59 C58 C63 118.6(7)
N10 C58 C63 123.6(6)
C58 C59 C60 121.6(8)
C58 C59 H59 119.2(4)
C60 C59 H59 119.2(5)
C61 C60 C59 118.7(8)
C61 C60 H60 120.7(5)
C59 C60 H60 120.7(5)
C60 C61 C62 121.1(7)
C60 C61 Cl3 119.5(7)
C62 C61 Cl3 119.4(7)
C63 C62 C61 119.5(8)
C63 C62 H62 120.3(5)
C61 C62 H62 120.3(5)
C62 C63 C58 120.5(8)
C62 C63 H63 119.8(5)
C58 C63 H63 119.8(4)
C76 C71 C72 118.8(5)
C76 C71 C4M 121.4(5)
C72 C71 C4M 119.8(5)
C73 C72 C71 121.2(6)
C73 C72 H72 119.4(4)
C71 C72 H72 119.4(3)
C74 C73 C72 119.4(6)
C74 C73 H73 120.3(3)
C72 C73 H73 120.3(4)
C73 C74 C75 120.7(5)
C73 C74 H74 119.6(3)
C75 C74 H74 119.6(3)
C76 C75 C74 120.3(6)
C76 C75 H75 119.9(4)
C74 C75 H75 119.9(3)
C75 C76 C71 119.5(5)
C75 C76 N11 120.9(5)
C71 C76 N11 119.6(5)
C77 N11 C76 123.7(5)
C77 N11 H11N 120.9(43)
C76 N11 H11N 114.1(42)
O4 C77 N11 124.2(5)
O4 C77 N12 123.5(6)
N11 C77 N12 112.4(5)
C77 N12 C78 125.8(5)
C77 N12 H12N 112.8(48)
C78 N12 H12N 119.1(49)
C83 C78 C79 118.3(6)
C83 C78 N12 117.3(5)
C79 C78 N12 124.3(6)
C80 C79 C78 120.3(6)
C80 C79 H79 119.9(3)
C78 C79 H79 119.9(4)
C81 C80 C79 120.2(6)
C81 C80 H80 119.9(4)
C79 C80 H80 119.9(3)
C80 C81 C82 120.5(6)
C80 C81 Cl4 120.9(5)
C82 C81 Cl4 118.6(5)
C83 C82 C81 118.7(6)
C83 C82 H82 120.7(4)
C81 C82 H82 120.7(4)
C82 C83 C78 122.0(6)
C82 C83 H83 119.0(4)
C78 C83 H83 119.0(4)
O5 S1 C1 107.1(3)
O5 S1 C2 106.8(3)
C1 S1 C2 97.5(5)
S1 O5 Zn 137.4(3)
S1 C1 H1A 109.5(3)
S1 C1 H1C 109.5(3)
H1A C1 H1C 109.5
S1 C1 H1D 109.5(3)
H1A C1 H1D 109.5
H1C C1 H1D 109.5
S1 C2 H2A 109.5(3)
S1 C2 H2C 109.5(3)
H2A C2 H2C 109.5
S1 C2 H2D 109.5(3)
H2A C2 H2D 109.5
H2C C2 H2D 109.5
O6 S2 C3 106.6(3)
O6 S2 C4 105.4(4)
C3 S2 C4 98.0(4)
S2 C3 H3A 109.5(3)
S2 C3 H3C 109.5(3)
H3A C3 H3C 109.5
S2 C3 H3D 109.5(2)
H3A C3 H3D 109.5
H3C C3 H3D 109.5
S2 C4 H4A 109.5(3)
S2 C4 H4C 109.5(3)
H4A C4 H4C 109.5
S2 C4 H4D 109.5(3)
H4A C4 H4D 109.5
H4C C4 H4D 109.5
O7 S3 C5 106.4(3)
O7 S3 C6 105.6(3)
C5 S3 C6 97.6(4)
S3 C5 H5A 109.5(2)
S3 C5 H5C 109.5(2)
H5A C5 H5C 109.5
S3 C5 H5D 109.5(3)
H5A C5 H5D 109.5
H5C C5 H5D 109.5
S3 C6 H6A 109.5(3)
S3 C6 H6C 109.5(2)
H6A C6 H6C 109.5
S3 C6 H6D 109.5(3)
H6A C6 H6D 109.5
H6C C6 H6D 109.5
O8 S4 C8 105.9(3)
O8 S4 C7 106.9(3)
C8 S4 C7 97.5(4)
S4 C7 H7A 109.5(3)
S4 C7 H7C 109.5(3)
H7A C7 H7C 109.5
S4 C7 H7D 109.5(3)
H7A C7 H7D 109.5
H7C C7 H7D 109.5
S4 C8 H8A 109.5(3)
S4 C8 H8C 109.5(2)
H8A C8 H8C 109.5
S4 C8 H8D 109.5(3)
H8A C8 H8D 109.5
H8C C8 H8D 109.5
O9 S5 C9 102.6(4)
O9 S5 C10 109.3(4)
C9 S5 C10 91.9(4)
S5 C9 H9A 109.5(4)
S5 C9 H9B 109.5(3)
H9A C9 H9B 109.5
S5 C9 H9C 109.5(3)
H9A C9 H9C 109.5
H9B C9 H9C 109.5
S5 C10 H10A 109.5(2)
S5 C10 H10B 109.5(2)
H10A C10 H10B 109.5
S5 C10 H10C 109.5(2)
H10A C10 H10C 109.5
H10B C10 H10C 109.5
O9A S5A C10 109.3
O9A S5A C9 111.9(4)
C10 S5A C9 87.5(4)

loop_
_geom_bond_atom_site_label_1
_geom_bond_atom_site_label_2
_geom_bond_distance
Zn N3 2.054(5)
Zn N1 2.063(5)
Zn N2 2.068(4)
Zn N4 2.071(4)
Zn O5 2.124(4)
N1 C1A 1.361(6)
N1 C2A 1.376(7)
N2 C3A 1.369(7)
N2 C4A 1.383(7)
N3 C5A 1.368(6)
N3 C6A 1.388(7)
N4 C7A 1.376(7)
N4 C8A 1.378(7)
C1A C4M 1.406(7)
C1A C1B 1.439(8)
C2A C1M 1.407(7)
C2A C2B 1.445(8)
C3A C1M 1.393(8)
C3A C3B 1.438(7)
C4A C2M 1.387(8)
C4A C4B 1.442(7)
C5A C2M 1.416(7)
C5A C5B 1.432(8)
C6A C3M 1.407(7)
C6A C6B 1.434(8)
C7A C3M 1.394(8)
C7A C7B 1.444(7)
C8A C4M 1.385(8)
C8A C8B 1.446(7)
C1B C2B 1.352(7)
C1B H1B 0.95
C2B H2B 0.95
C3B C4B 1.345(8)
C3B H3B 0.95
C4B H4B 0.95
C5B C6B 1.351(7)
C5B H5B 0.95
C6B H6B 0.95
C7B C8B 1.360(8)
C7B H7B 0.95
C8B H8B 0.95
C1M C11 1.496(8)
C2M C31 1.504(7)
C3M C51 1.508(8)
C4M C71 1.504(7)
C11 C16 1.402(8)
C11 C12 1.409(8)
C12 C13 1.381(8)
C12 H12 0.95
C13 C14 1.379(9)
C13 H13 0.95
C14 C15 1.384(8)
C14 H14 0.95
C15 C16 1.408(8)
C15 H15 0.95
C16 N5 1.408(7)
N5 C17 1.383(8)
N5 H5N 0.79(3)
C17 O1 1.205(7)
C17 N6 1.365(8)
N6 C18 1.411(8)
N6 H6N 0.81(3)
C18 C19 1.378(9)
C18 C23 1.378(9)
C19 C20 1.394(10)
C19 H19 0.95
C20 C21 1.370(11)
C20 H20 0.95
C21 C22 1.362(10)
C21 Cl1 1.743(8)
C22 C23 1.399(10)
C22 H22 0.95
C23 H23 0.95
C31 C32 1.395(8)
C31 C36 1.400(8)
C32 C33 1.378(8)
C32 H32 0.95
C33 C34 1.376(9)
C33 H33 0.95
C34 C35 1.372(9)
C34 H34 0.95
C35 C36 1.393(8)
C35 H35 0.95
C36 N7 1.409(7)
N7 C37 1.363(7)
N7 H7N 0.81(3)
C37 O2 1.222(6)
C37 N8 1.367(8)
N8 C38 1.405(8)
N8 H8N 0.83(3)
C38 C39 1.378(8)
C38 C43 1.390(8)
C39 C40 1.388(9)
C39 H39 0.95
C40 C41 1.374(9)
C40 H40 0.95
C41 C42 1.372(9)
C41 Cl2 1.752(7)
C42 C43 1.362(10)
C42 H42 0.95
C43 H43 0.95
C51 C56 1.390(8)
C51 C52 1.402(9)
C52 C53 1.398(9)
C52 H52 0.95
C53 C54 1.359(9)
C53 H53 0.95
C54 C55 1.388(9)
C54 H54 0.95
C55 C56 1.399(9)
C55 H55 0.95
C56 N9 1.424(8)
N9 C57 1.373(8)
N9 H9N 0.79(3)
C57 O3 1.227(8)
C57 N10 1.371(9)
N10 C58 1.400(8)
N10 H10N 0.82(3)
C58 C59 1.379(10)
C58 C63 1.405(10)
C59 C60 1.392(10)
C59 H59 0.95
C60 C61 1.377(12)
C60 H60 0.95
C61 C62 1.390(12)
C61 Cl3 1.748(8)
C62 C63 1.377(10)
C62 H62 0.95
C63 H63 0.95
C71 C76 1.399(8)
C71 C72 1.401(8)
C72 C73 1.385(8)
C72 H72 0.95
C73 C74 1.365(9)
C73 H73 0.95
C74 C75 1.395(8)
C74 H74 0.95
C75 C76 1.391(7)
C75 H75 0.95
C76 N11 1.413(7)
N11 C77 1.376(8)
N11 H11N 0.81(3)
C77 O4 1.213(6)
C77 N12 1.382(7)
N12 C78 1.408(8)
N12 H12N 0.82(3)
C78 C83 1.388(8)
C78 C79 1.391(8)
C79 C80 1.380(9)
C79 H79 0.95
C80 C81 1.374(9)
C80 H80 0.95
C81 C82 1.392(9)
C81 Cl4 1.741(7)
C82 C83 1.369(9)
C82 H82 0.95
C83 H83 0.95
S1 O5 1.514(4)
S1 C1 1.769(7)
S1 C2 1.773(9)
C1 H1A 0.98
C1 H1C 0.98
C1 H1D 0.98
C2 H2A 0.98
C2 H2C 0.98
C2 H2D 0.98
S2 O6 1.508(5)
S2 C3 1.752(7)
S2 C4 1.781(8)
C3 H3A 0.98
C3 H3C 0.98
C3 H3D 0.98
C4 H4A 0.98
C4 H4C 0.98
C4 H4D 0.98
S3 O7 1.522(5)
S3 C5 1.763(7)
S3 C6 1.786(8)
C5 H5A 0.98
C5 H5C 0.98
C5 H5D 0.98
C6 H6A 0.98
C6 H6C 0.98
C6 H6D 0.98
S4 O8 1.499(4)
S4 C8 1.763(7)
S4 C7 1.765(7)
C7 H7A 0.98
C7 H7C 0.98
C7 H7D 0.98
C8 H8A 0.98
C8 H8C 0.98
C8 H8D 0.98
S5 O9 1.475(7)
S5 C9 1.687(5)
S5 C10 1.719(5)
C9 S5A 1.811(6)
C9 H9A 0.98
C9 H9B 0.98
C9 H9C 0.98
C10 S5A 1.73
C10 H10A 0.98
C10 H10B 0.98
C10 H10C 0.98
S5A O9A 1.52
